data_4513252
loop_
_publ_author_name
'Eccles, Kevin S.'
'Morrison, Robin E.'
'Sinha, Abhijeet S.'
'Maguire, Anita R.'
'Lawrence, Simon E.'

_publ_section_title
;
 Investigating C&#x2550;S&#x00B7;&#x00B7;&#x00B7;I Halogen Bonding for
 Cocrystallization with Primary Thioamides
;
_journal_issue 7
_journal_name_full 'Crystal Growth &amp; Design'
_journal_page_first 3442
_journal_paper_doi 10.1021/acs.cgd.5b00513
_journal_volume 15
_journal_year 2015
_chemical_formula_moiety 'C6 F4 I2, 2(C8 H9 N S)'
_chemical_formula_sum 'C22 H18 F4 I2 N2 S2'
_chemical_formula_weight 704.32
_chemical_name_common
;                 
2-methylthiobenzamide & 
1,4-diiodotetrafluorobenzene (2:1) cocrystal 
;
_space_group_crystal_system triclinic
_space_group_IT_number 2
_space_group_name_Hall '-P 1'
_space_group_name_H-M_alt 'P -1'
_symmetry_space_group_name_Hall '-P 1'
_symmetry_space_group_name_H-M 'P -1'
_atom_sites_solution_hydrogens geom
_atom_sites_solution_primary direct
_atom_sites_solution_secondary difmap
_cell_angle_alpha 97.9080(10)
_cell_angle_beta 93.2950(10)
_cell_angle_gamma 112.0730(10)
_cell_formula_units_Z 1
_cell_length_a 8.1916(4)
_cell_length_b 8.6229(4)
_cell_length_c 9.6939(5)
_cell_measurement_reflns_used 7524
_cell_measurement_temperature 296.(2)
_cell_measurement_theta_max 26.4330
_cell_measurement_theta_min 2.7024
_cell_volume 624.05(5)
_computing_cell_refinement 'SAINT V7.68A (Bruker AXS, 2009)'
_computing_data_collection
;
Bruker Instrument Service v2009, 3, 0, 0
;
_computing_data_reduction 'SAINT V7.68A (Bruker AXS, 2009)'
_computing_molecular_graphics 'Mercury 3.0 (Macrae et al, 2008)'
_computing_structure_refinement 'SHELXL-97 (Sheldrick, 2008)'
_computing_structure_solution 'SHELXS-97 (Sheldrick, 2008)'
_diffrn_ambient_temperature 296.(2)
_diffrn_detector_area_resol_mean 8.3333
_diffrn_measured_fraction_theta_full 0.988
_diffrn_measured_fraction_theta_max 0.988
_diffrn_measurement_device_type 'Bruker APEX II DUO'
_diffrn_measurement_method '\f & \w  scans'
_diffrn_radiation_monochromator graphite
_diffrn_radiation_source 'fine-focus sealed tube'
_diffrn_radiation_type MoK\a
_diffrn_radiation_wavelength 0.71073
_diffrn_reflns_av_R_equivalents 0.0685
_diffrn_reflns_av_sigmaI/netI 0.0346
_diffrn_reflns_limit_h_max 10
_diffrn_reflns_limit_h_min -10
_diffrn_reflns_limit_k_max 10
_diffrn_reflns_limit_k_min -10
_diffrn_reflns_limit_l_max 12
_diffrn_reflns_limit_l_min -12
_diffrn_reflns_number 13984
_diffrn_reflns_theta_full 26.52
_diffrn_reflns_theta_max 26.52
_diffrn_reflns_theta_min 2.14
_exptl_absorpt_coefficient_mu 2.730
_exptl_absorpt_correction_T_max 0.65
_exptl_absorpt_correction_T_min 0.52
_exptl_absorpt_correction_type multi-scan
_exptl_absorpt_process_details 'SADABS V2008/1 (Bruker AXS)'
_exptl_crystal_colour colourless
_exptl_crystal_density_diffrn 1.874
_exptl_crystal_density_method 'not measured'
_exptl_crystal_description block
_exptl_crystal_F_000 338
_exptl_crystal_size_max 0.330
_exptl_crystal_size_mid 0.300
_exptl_crystal_size_min 0.170
_refine_diff_density_max 0.990
_refine_diff_density_min -1.026
_refine_ls_extinction_method none
_refine_ls_goodness_of_fit_ref 1.192
_refine_ls_hydrogen_treatment mixed
_refine_ls_matrix_type full
_refine_ls_number_parameters 154
_refine_ls_number_reflns 2575
_refine_ls_number_restraints 1
_refine_ls_restrained_S_all 1.192
_refine_ls_R_factor_all 0.0382
_refine_ls_R_factor_gt 0.0347
_refine_ls_shift/su_max 0.000
_refine_ls_shift/su_mean 0.000
_refine_ls_structure_factor_coef Fsqd
_refine_ls_weighting_details 'calc w=1/[\s^2^(Fo^2^)+(0.0537P)^2^+0.0000P] where P=(Fo^2^+2Fc^2^)/3'
_refine_ls_weighting_scheme calc
_refine_ls_wR_factor_gt 0.0917
_refine_ls_wR_factor_ref 0.0944
_reflns_number_gt 2302
_reflns_number_total 2575
_reflns_threshold_expression >2sigma(I)
_cod_data_source_file cg5b00513_si_002.cif
_cod_data_source_block 3_2.1
_cod_depositor_comments 'Adding full bibliography for 4513250--4513263.cif.'
_cod_original_formula_sum 'C22 H18 F4 I2 N2 S2 '
_cod_database_code 4513252

loop_
_space_group_symop_operation_xyz
'x, y, z'
'-x, -y, -z'

loop_
_atom_site_type_symbol
_atom_site_label
_atom_site_fract_x
_atom_site_fract_y
_atom_site_fract_z
_atom_site_U_iso_or_equiv
_atom_site_adp_type
_atom_site_calc_flag
_atom_site_refinement_flags
_atom_site_occupancy
C C1 0.7131(5) 0.7157(4) 0.1465(4) 0.0510(7) Uani d . 1
C C2 0.6422(6) 0.6099(4) 0.2415(4) 0.0615(9) Uani d . 1
C C3 0.7395(8) 0.5118(5) 0.2844(5) 0.0830(15) Uani d . 1
H H3 0.6976 0.4404 0.3493 0.1 Uiso calc R 1
C C4 0.8915(8) 0.5238(7) 0.2303(8) 0.0990(19) Uani d . 1
H H4 0.9508 0.458 0.258 0.119 Uiso calc R 1
C C5 0.9607(7) 0.6274(7) 0.1376(7) 0.0946(17) Uani d . 1
H H5 1.0654 0.6327 0.1021 0.114 Uiso calc R 1
C C6 0.8730(6) 0.7247(6) 0.0967(6) 0.0746(12) Uani d . 1
H H6 0.921 0.7983 0.0346 0.09 Uiso calc R 1
C C7 0.6281(4) 0.8280(4) 0.0993(3) 0.0434(6) Uani d . 1
S S8 0.72696(12) 1.03778(10) 0.14837(10) 0.0556(2) Uani d . 1
H H9A 0.456(7) 0.653(7) -0.011(6) 0.078(14) Uiso d . 1
H H9B 0.418(5) 0.811(5) -0.005(4) 0.061(11) Uiso d D 1
N N9 0.4743(4) 0.7533(4) 0.0190(4) 0.0581(7) Uani d D 1
C C10 0.4825(8) 0.5992(7) 0.2996(6) 0.0913(15) Uani d . 1
H H10A 0.4705 0.7062 0.3046 0.137 Uiso calc R 1
H H10B 0.4873 0.5719 0.3921 0.137 Uiso calc R 1
H H10C 0.3827 0.5122 0.2411 0.137 Uiso calc R 1
C C11 0.1468(4) 0.0203(4) 0.4254(3) 0.0451(6) Uani d . 1
C C12 0.0662(4) 0.1354(4) 0.4312(3) 0.0472(7) Uani d . 1
C C13 -0.0781(4) 0.1155(4) 0.5038(3) 0.0457(7) Uani d . 1
I I14 0.36439(3) 0.04612(3) 0.31551(2) 0.06241(13) Uani d . 1
F F15 0.1283(3) 0.2689(3) 0.3657(2) 0.0653(5) Uani d . 1
F F16 -0.1512(3) 0.2312(3) 0.5042(2) 0.0618(5) Uani d . 1

loop_
_atom_site_aniso_label
_atom_site_aniso_U_11
_atom_site_aniso_U_22
_atom_site_aniso_U_33
_atom_site_aniso_U_12
_atom_site_aniso_U_13
_atom_site_aniso_U_23
C1 0.0598(18) 0.0385(15) 0.0489(17) 0.0174(13) -0.0130(14) 0.0014(13)
C2 0.080(2) 0.0403(17) 0.054(2) 0.0158(16) -0.0107(18) 0.0072(15)
C3 0.110(4) 0.041(2) 0.079(3) 0.017(2) -0.039(3) 0.0030(19)
C4 0.092(4) 0.062(3) 0.129(5) 0.036(3) -0.050(3) -0.023(3)
C5 0.073(3) 0.076(3) 0.133(5) 0.041(3) -0.018(3) -0.013(3)
C6 0.062(2) 0.069(3) 0.095(3) 0.036(2) -0.005(2) -0.005(2)
C7 0.0496(16) 0.0410(15) 0.0388(14) 0.0179(12) 0.0005(12) 0.0059(12)
S8 0.0572(5) 0.0389(4) 0.0644(5) 0.0170(3) -0.0150(4) 0.0029(4)
N9 0.0608(17) 0.0430(16) 0.0646(19) 0.0200(13) -0.0196(14) 0.0017(14)
C10 0.116(4) 0.079(3) 0.085(3) 0.037(3) 0.023(3) 0.032(3)
C11 0.0428(14) 0.0468(17) 0.0419(15) 0.0150(12) 0.0008(12) 0.0037(13)
C12 0.0499(16) 0.0421(16) 0.0451(16) 0.0122(13) -0.0013(13) 0.0121(13)
C13 0.0465(15) 0.0444(16) 0.0448(16) 0.0196(12) -0.0073(12) 0.0026(13)
I14 0.05569(18) 0.0666(2) 0.06073(19) 0.01997(12) 0.01303(12) 0.00553(13)
F15 0.0681(13) 0.0546(12) 0.0749(14) 0.0194(10) 0.0103(10) 0.0294(11)
F16 0.0676(12) 0.0547(12) 0.0721(13) 0.0344(10) 0.0024(10) 0.0113(10)

loop_
_atom_type_symbol
_atom_type_description
_atom_type_scat_dispersion_real
_atom_type_scat_dispersion_imag
_atom_type_scat_source
C C 0.0033 0.0016 'International Tables Vol C Tables 4.2.6.8 and 6.1.1.4'
H H 0.0000 0.0000 'International Tables Vol C Tables 4.2.6.8 and 6.1.1.4'
N N 0.0061 0.0033 'International Tables Vol C Tables 4.2.6.8 and 6.1.1.4'
F F 0.0171 0.0103 'International Tables Vol C Tables 4.2.6.8 and 6.1.1.4'
S S 0.1246 0.1234 'International Tables Vol C Tables 4.2.6.8 and 6.1.1.4'
I I -0.4742 1.8119 'International Tables Vol C Tables 4.2.6.8 and 6.1.1.4'

loop_
_geom_angle_atom_site_label_1
_geom_angle_atom_site_label_2
_geom_angle_atom_site_label_3
_geom_angle_site_symmetry_1
_geom_angle_site_symmetry_3
_geom_angle
C2 C1 C6 . . 119.9(3)
C2 C1 C7 . . 121.8(3)
C6 C1 C7 . . 118.2(3)
C1 C2 C10 . . 122.6(4)
C1 C2 C3 . . 117.1(4)
C10 C2 C3 . . 120.3(4)
C4 C3 C2 . . 120.0(5)
C4 C3 H3 . . 120.0
C2 C3 H3 . . 120.0
C5 C4 C3 . . 122.8(5)
C5 C4 H4 . . 118.6
C3 C4 H4 . . 118.6
C4 C5 C6 . . 118.6(5)
C4 C5 H5 . . 120.7
C6 C5 H5 . . 120.7
C5 C6 C1 . . 121.5(5)
C5 C6 H6 . . 119.2
C1 C6 H6 . . 119.2
N9 C7 C1 . . 117.1(3)
N9 C7 S8 . . 123.0(2)
C1 C7 S8 . . 120.0(2)
C7 N9 H9A . . 111.(4)
C7 N9 H9B . . 120.(3)
H9A N9 H9B . . 128.(5)
C2 C10 H10A . . 109.5
C2 C10 H10B . . 109.5
H10A C10 H10B . . 109.5
C2 C10 H10C . . 109.5
H10A C10 H10C . . 109.5
H10B C10 H10C . . 109.5
C12 C11 C13 . 2_556 117.6(3)
C12 C11 I14 . . 122.1(2)
C13 C11 I14 2_556 . 120.3(2)
F15 C12 C13 . . 119.0(3)
F15 C12 C11 . . 119.9(3)
C13 C12 C11 . . 121.2(3)
F16 C13 C12 . . 118.2(3)
F16 C13 C11 . 2_556 120.6(3)
C12 C13 C11 . 2_556 121.2(3)

loop_
_geom_bond_atom_site_label_1
_geom_bond_atom_site_label_2
_geom_bond_site_symmetry_2
_geom_bond_distance
C1 C2 . 1.383(5)
C1 C6 . 1.400(6)
C1 C7 . 1.492(4)
C2 C10 . 1.430(7)
C2 C3 . 1.445(6)
C3 C4 . 1.353(9)
C3 H3 . 0.93
C4 C5 . 1.351(9)
C4 H4 . 0.93
C5 C6 . 1.375(7)
C5 H5 . 0.93
C6 H6 . 0.93
C7 N9 . 1.322(4)
C7 S8 . 1.665(3)
N9 H9A . 0.83(6)
N9 H9B . 0.843(19)
C10 H10A . 0.96
C10 H10B . 0.96
C10 H10C . 0.96
C11 C12 . 1.381(4)
C11 C13 2_556 1.389(4)
C11 I14 . 2.085(3)
C12 F15 . 1.336(4)
C12 C13 . 1.377(5)
C13 F16 . 1.342(4)
C13 C11 2_556 1.389(4)

loop_
_geom_hbond_atom_site_label_D
_geom_hbond_atom_site_label_H
_geom_hbond_atom_site_label_A
_geom_hbond_site_symmetry_A
_geom_hbond_distance_DH
_geom_hbond_distance_HA
_geom_hbond_distance_DA
_geom_hbond_angle_DHA
N9 H9B S8 2_675 0.843(19) 2.55(2) 3.365(3) 163.(4)

loop_
_geom_torsion_atom_site_label_1
_geom_torsion_atom_site_label_2
_geom_torsion_atom_site_label_3
_geom_torsion_atom_site_label_4
_geom_torsion_site_symmetry_1
_geom_torsion_site_symmetry_4
_geom_torsion
C6 C1 C2 C10 . . 177.9(4)
C7 C1 C2 C10 . . 0.7(6)
C6 C1 C2 C3 . . -0.3(5)
C7 C1 C2 C3 . . -177.5(3)
C1 C2 C3 C4 . . -1.0(6)
C10 C2 C3 C4 . . -179.3(4)
C2 C3 C4 C5 . . 1.2(7)
C3 C4 C5 C6 . . 0.1(8)
C4 C5 C6 C1 . . -1.4(7)
C2 C1 C6 C5 . . 1.5(6)
C7 C1 C6 C5 . . 178.8(4)
C2 C1 C7 N9 . . -69.1(4)
C6 C1 C7 N9 . . 113.7(4)
C2 C1 C7 S8 . . 110.7(3)
C6 C1 C7 S8 . . -66.5(4)
C13 C11 C12 F15 2_556 . 179.5(3)
I14 C11 C12 F15 . . -0.4(4)
C13 C11 C12 C13 2_556 . -0.5(5)
I14 C11 C12 C13 . . 179.6(2)
F15 C12 C13 F16 . . 0.6(4)
C11 C12 C13 F16 . . -179.4(3)
F15 C12 C13 C11 . 2_556 -179.5(3)
C11 C12 C13 C11 . 2_556 0.5(5)
